data_4328408
loop_
_publ_author_name
'Hui-Lin Huang'
'Yei-Chen Lai'
'Yun-Wei Chiang'
'Sue-Lein Wang'

_publ_section_title
;
 Intrinsic Optical Properties and Divergent Doping Effects of
 Manganese(II) on Luminescence for Tin(II) Phosphite Grown from a
 Deep-Eutectic Solvent
;
_journal_name_full 'Inorganic Chemistry'
_journal_page_first 1986
_journal_page_last 1988
_journal_paper_doi 10.1021/ic202419q
_journal_volume 51
_journal_year 2012
_chemical_formula_sum 'H Mn0.03 O3 P Sn0.97'
_chemical_formula_weight 196.76
_chemical_name_systematic
; 
 ? 
;
_space_group_IT_number 9
_symmetry_cell_setting monoclinic
_symmetry_space_group_name_Hall 'C -2yc'
_symmetry_space_group_name_H-M 'C 1 c 1'
_atom_sites_solution_hydrogens geom
_atom_sites_solution_primary direct
_atom_sites_solution_secondary difmap
_audit_creation_method SHELXL-97
_cell_angle_alpha 90.00
_cell_angle_beta 121.487(2)
_cell_angle_gamma 90.00
_cell_formula_units_Z 4
_cell_length_a 7.0555(7)
_cell_length_b 12.2420(11)
_cell_length_c 4.6683(4)
_cell_measurement_reflns_used 2045
_cell_measurement_temperature 296(2)
_cell_measurement_theta_max 30.58
_cell_measurement_theta_min 3.33
_cell_volume 343.85(6)
_computing_cell_refinement 'Bruker SAINT'
_computing_data_collection 'Bruker APEX2'
_computing_data_reduction 'Bruker SAINT'
_computing_molecular_graphics 'Bruker SHELXTL'
_computing_publication_material 'Bruker SHELXTL'
_computing_structure_refinement 'SHELXL-97 (Sheldrick, 2008)'
_computing_structure_solution 'SHELXS-97 (Sheldrick, 2008)'
_diffrn_ambient_temperature 296(2)
_diffrn_measured_fraction_theta_full 0.996
_diffrn_measured_fraction_theta_max 0.996
_diffrn_measurement_device_type 'Bruker APEX-II CCD'
_diffrn_measurement_method 'Phi and omega scans'
_diffrn_radiation_monochromator graphite
_diffrn_radiation_source 'fine-focus sealed tube'
_diffrn_radiation_type MoK\a
_diffrn_radiation_wavelength 0.71073
_diffrn_reflns_av_R_equivalents 0.0103
_diffrn_reflns_av_sigmaI/netI 0.0156
_diffrn_reflns_limit_h_max 8
_diffrn_reflns_limit_h_min -10
_diffrn_reflns_limit_k_max 17
_diffrn_reflns_limit_k_min -17
_diffrn_reflns_limit_l_max 5
_diffrn_reflns_limit_l_min -6
_diffrn_reflns_number 2016
_diffrn_reflns_theta_full 30.58
_diffrn_reflns_theta_max 30.58
_diffrn_reflns_theta_min 3.33
_exptl_absorpt_coefficient_mu 7.591
_exptl_absorpt_correction_T_max 0.746
_exptl_absorpt_correction_T_min 0.598
_exptl_absorpt_correction_type empirical
_exptl_crystal_colour transparent
_exptl_crystal_density_diffrn 3.801
_exptl_crystal_description plate
_exptl_crystal_F_000 357
_exptl_crystal_size_max 0.3
_exptl_crystal_size_mid 0.15
_exptl_crystal_size_min 0.1
_refine_diff_density_max 0.358
_refine_diff_density_min -0.966
_refine_diff_density_rms 0.112
_refine_ls_abs_structure_details 'Flack H D (1983), Acta Cryst. A39, 876-881'
_refine_ls_abs_structure_Flack 0.14(2)
_refine_ls_extinction_method none
_refine_ls_goodness_of_fit_ref 1.117
_refine_ls_matrix_type full
_refine_ls_number_parameters 48
_refine_ls_number_reflns 838
_refine_ls_number_restraints 2
_refine_ls_restrained_S_all 1.116
_refine_ls_R_factor_all 0.0102
_refine_ls_R_factor_gt 0.0102
_refine_ls_shift/su_max 0.017
_refine_ls_shift/su_mean 0.001
_refine_ls_structure_factor_coef Fsqd
_refine_ls_weighting_details 'calc w=1/[\s^2^(Fo^2^)+(0.0136P)^2^+0.1907P] where P=(Fo^2^+2Fc^2^)/3'
_refine_ls_weighting_scheme calc
_refine_ls_wR_factor_gt 0.0264
_refine_ls_wR_factor_ref 0.0264
_reflns_number_gt 838
_reflns_number_total 838
_reflns_threshold_expression >2sigma(I)
_cod_data_source_file ic202419q_si_004_2.cif
_cod_data_source_block Sn0.97Mn0.03HPO3
_cod_original_cell_volume 343.85(5)
_cod_database_code 4328408

loop_
_symmetry_equiv_pos_as_xyz
'x, y, z'
'x, -y, z+1/2'
'x+1/2, y+1/2, z'
'x+1/2, -y+1/2, z+1/2'

loop_
_atom_site_label
_atom_site_type_symbol
_atom_site_fract_x
_atom_site_fract_y
_atom_site_fract_z
_atom_site_U_iso_or_equiv
_atom_site_adp_type
_atom_site_occupancy
_atom_site_symmetry_multiplicity
_atom_site_calc_flag
_atom_site_refinement_flags
Sn1 Sn 0.40190(2) 0.634751(8) 0.69907(2) 0.00752(5) Uani 0.969(7) 1 d P
Mn1 Mn 0.40190(2) 0.634751(8) 0.69907(2) 0.00752(5) Uani 0.031(7) 1 d P
P1 P 0.01081(12) 0.63861(4) 0.87197(18) 0.00751(18) Uani 1 1 d .
O1 O 0.1113(3) 0.69363(14) 0.6865(5) 0.0101(3) Uani 1 1 d .
O2 O 0.3714(3) 0.78143(14) 0.4360(4) 0.0101(3) Uani 1 1 d .
O3 O 0.1851(3) 0.57728(13) 1.1842(4) 0.0097(3) Uani 1 1 d .
H1 H -0.1187 0.5599 0.6574 0.050 Uiso 1 1 d .

loop_
_atom_site_aniso_label
_atom_site_aniso_U_11
_atom_site_aniso_U_22
_atom_site_aniso_U_33
_atom_site_aniso_U_23
_atom_site_aniso_U_13
_atom_site_aniso_U_12
Sn1 0.00731(7) 0.00864(7) 0.00736(7) 0.00152(8) 0.00435(5) 0.00154(9)
Mn1 0.00731(7) 0.00864(7) 0.00736(7) 0.00152(8) 0.00435(5) 0.00154(9)
P1 0.0080(3) 0.0079(3) 0.0078(3) -0.00053(17) 0.0050(2) 0.00010(17)
O1 0.0110(7) 0.0118(7) 0.0101(8) 0.0017(6) 0.0072(6) 0.0013(5)
O2 0.0101(7) 0.0109(7) 0.0112(8) 0.0011(6) 0.0069(6) -0.0003(5)
O3 0.0122(7) 0.0077(7) 0.0096(8) 0.0014(6) 0.0060(7) 0.0027(6)

loop_
_atom_type_symbol
_atom_type_description
_atom_type_scat_dispersion_real
_atom_type_scat_dispersion_imag
_atom_type_scat_source
O O 0.0106 0.0060 'International Tables Vol C Tables 4.2.6.8 and 6.1.1.4'
H H 0.0000 0.0000 'International Tables Vol C Tables 4.2.6.8 and 6.1.1.4'
P P 0.1023 0.0942 'International Tables Vol C Tables 4.2.6.8 and 6.1.1.4'
Sn Sn -0.6537 1.4246 'International Tables Vol C Tables 4.2.6.8 and 6.1.1.4'
Mn Mn 0.3368 0.7283 'International Tables Vol C Tables 4.2.6.8 and 6.1.1.4'

loop_
_geom_angle_atom_site_label_1
_geom_angle_atom_site_label_2
_geom_angle_atom_site_label_3
_geom_angle
_geom_angle_site_symmetry_1
_geom_angle_site_symmetry_3
O2 Sn1 O1 83.87(6) . .
O2 Sn1 O3 80.48(6) . 1_554
O1 Sn1 O3 88.17(7) . 1_554
O2 P1 O3 114.18(10) 4_465 .
O2 P1 O1 111.42(10) 4_465 .
O3 P1 O1 112.09(10) . .
O2 P1 H1 110.4 4_465 .
O3 P1 H1 104.7 . .
O1 P1 H1 103.2 . .
P1 O1 Sn1 123.69(10) . .
P1 O2 Sn1 140.93(11) 4_564 .
P1 O3 Mn1 130.12(9) . 1_556
P1 O3 Sn1 130.12(9) . 1_556
Mn1 O3 Sn1 0.0 1_556 1_556

loop_
_geom_bond_atom_site_label_1
_geom_bond_atom_site_label_2
_geom_bond_distance
_geom_bond_site_symmetry_2
Sn1 O2 2.1220(17) .
Sn1 O1 2.1447(17) .
Sn1 O3 2.1843(17) 1_554
P1 O2 1.5238(17) 4_465
P1 O3 1.5259(18) .
P1 O1 1.5325(18) .
P1 H1 1.3456 .
O2 P1 1.5238(17) 4_564
O3 Mn1 2.1843(17) 1_556
O3 Sn1 2.1843(17) 1_556
